data_7055417
loop_
_publ_author_name
'Panini, Piyush'
'Gonnade, Rajesh G.'
'Chopra, Deepak'

_publ_section_title
;
 Experimental and computational analysis of supramolecular motifs
 involving Csp2(aromatic)--F and CF3groups in organic solids
;
_journal_issue 6
_journal_name_full 'New J. Chem.'
_journal_page_first 4981
_journal_paper_doi 10.1039/C5NJ03211C
_journal_volume 40
_journal_year 2016
_chemical_formula_moiety 'C14 H9 F4 N O'
_chemical_formula_sum 'C14 H9 F4 N O'
_chemical_formula_weight 283.22
_space_group_crystal_system orthorhombic
_space_group_IT_number 61
_space_group_name_Hall '-P 2ac 2ab'
_space_group_name_H-M_alt 'P b c a'
_symmetry_space_group_name_Hall '-P 2ac 2ab'
_symmetry_space_group_name_H-M 'P b c a'
_atom_sites_solution_hydrogens geom
_audit_creation_method SHELXL-2014/7
_audit_update_record
;
2016-03-09 deposited with the CCDC.
2016-03-15 downloaded from the CCDC.
;
_cell_angle_alpha 90
_cell_angle_beta 90
_cell_angle_gamma 90
_cell_formula_units_Z 8
_cell_length_a 12.6922(3)
_cell_length_b 8.9547(2)
_cell_length_c 21.1831(6)
_cell_measurement_reflns_used 2585
_cell_measurement_temperature 100(2)
_cell_measurement_theta_max 32.76
_cell_measurement_theta_min 2.50
_cell_volume 2407.56(10)
_computing_cell_refinement 'Bruker SAINT'
_computing_data_collection 'Bruker APEX2'
_computing_data_reduction 'Bruker SAINT'
_computing_molecular_graphics Mercury
_computing_publication_material Mercury
_computing_structure_refinement 'SHELXL-2014 (Sheldrick 2013)'
_computing_structure_solution 'SIR 92'
_diffrn_ambient_temperature 100(2)
_diffrn_measured_fraction_theta_full 1.000
_diffrn_measured_fraction_theta_max 1.000
_diffrn_measurement_device_type 'Bruker APEX-II CCD'
_diffrn_measurement_method '\f and \w scans'
_diffrn_radiation_type MoK\a
_diffrn_radiation_wavelength 0.71073
_diffrn_reflns_av_R_equivalents 0.0470
_diffrn_reflns_av_unetI/netI 0.0303
_diffrn_reflns_Laue_measured_fraction_full 1.000
_diffrn_reflns_Laue_measured_fraction_max 1.000
_diffrn_reflns_limit_h_max 15
_diffrn_reflns_limit_h_min -15
_diffrn_reflns_limit_k_max 10
_diffrn_reflns_limit_k_min -10
_diffrn_reflns_limit_l_max 25
_diffrn_reflns_limit_l_min -25
_diffrn_reflns_number 12867
_diffrn_reflns_point_group_measured_fraction_full 1.000
_diffrn_reflns_point_group_measured_fraction_max 1.000
_diffrn_reflns_theta_full 24.998
_diffrn_reflns_theta_max 24.998
_diffrn_reflns_theta_min 2.505
_exptl_absorpt_coefficient_mu 0.141
_exptl_absorpt_correction_T_max 0.95
_exptl_absorpt_correction_T_min 0.91
_exptl_absorpt_correction_type multi-scan
_exptl_absorpt_process_details SADABS
_exptl_crystal_colour COLOURLESS
_exptl_crystal_density_diffrn 1.563
_exptl_crystal_description PLATE
_exptl_crystal_F_000 1152
_exptl_crystal_size_max 0.380
_exptl_crystal_size_mid 0.140
_exptl_crystal_size_min 0.110
_refine_diff_density_max 0.232
_refine_diff_density_min -0.219
_refine_diff_density_rms 0.049
_refine_ls_extinction_coef 0.0061(8)
_refine_ls_extinction_expression Fc^*^=kFc[1+0.001xFc^2^\l^3^/sin(2\q)]^-1/4^
_refine_ls_extinction_method 'SHELXL-2014/7 (Sheldrick 2014'
_refine_ls_goodness_of_fit_ref 1.064
_refine_ls_hydrogen_treatment constr
_refine_ls_matrix_type full
_refine_ls_number_parameters 186
_refine_ls_number_reflns 2118
_refine_ls_number_restraints 0
_refine_ls_restrained_S_all 1.064
_refine_ls_R_factor_all 0.0523
_refine_ls_R_factor_gt 0.0397
_refine_ls_shift/su_max 0.001
_refine_ls_shift/su_mean 0.000
_refine_ls_structure_factor_coef Fsqd
_refine_ls_weighting_details 'w=1/[\s^2^(Fo^2^)+(0.0461P)^2^+1.1375P] where P=(Fo^2^+2Fc^2^)/3'
_refine_ls_weighting_scheme calc
_refine_ls_wR_factor_gt 0.0953
_refine_ls_wR_factor_ref 0.1070
_reflns_Friedel_coverage 0.000
_reflns_number_gt 1721
_reflns_number_total 2118
_reflns_threshold_expression 'I > 2\s(I)'
_cod_data_source_file c5nj03211c2.cif
_cod_data_source_block 2T1F
_cod_depositor_comments 'Adding full bibliography for 7055417--7055429.cif.'
_cod_database_code 7055417
_shelx_shelxl_version_number 2014/7
_shelx_space_group_comment
;
The symmetry employed for this shelxl refinement is uniquely defined
by the following loop, which should always be used as a source of
symmetry information in preference to the above space-group names.
They are only intended as comments.
;
_shelx_estimated_absorpt_t_min 0.948
_shelx_estimated_absorpt_t_max 0.985

loop_
_space_group_symop_operation_xyz
'x, y, z'
'-x+1/2, -y, z+1/2'
'x+1/2, -y+1/2, -z'
'-x, y+1/2, -z+1/2'
'-x, -y, -z'
'x-1/2, y, -z-1/2'
'-x-1/2, y-1/2, z'
'x, -y-1/2, z-1/2'

loop_
_atom_site_label
_atom_site_type_symbol
_atom_site_fract_x
_atom_site_fract_y
_atom_site_fract_z
_atom_site_U_iso_or_equiv
_atom_site_adp_type
_atom_site_occupancy
_atom_site_site_symmetry_order
_atom_site_calc_flag
_atom_site_refinement_flags_posn
_atom_site_refinement_flags_adp
_atom_site_refinement_flags_occupancy
_atom_site_disorder_assembly
_atom_site_disorder_group
F2 F 1.22185(10) 0.58895(15) 0.64047(6) 0.0449(4) Uani 1 1 d . . . . .
F4 F 1.25138(9) 0.54470(15) 0.54216(6) 0.0455(4) Uani 1 1 d . . . . .
F3 F 1.17958(9) 0.37723(13) 0.60059(6) 0.0372(3) Uani 1 1 d . . . . .
N1 N 0.80047(12) 0.51762(17) 0.62204(7) 0.0245(4) Uani 1 1 d . . . . .
H1 H 0.8104 0.4244 0.6338 0.029 Uiso 1 1 calc R U . . .
O1 O 0.67605(11) 0.70173(15) 0.61946(7) 0.0356(4) Uani 1 1 d . . . . .
F1A F 0.76028(15) 0.3703(2) 0.73568(9) 0.0360(4) Uani 0.577(2) 1 d . . P A -1
C1A C 0.63181(14) 0.4741(2) 0.67025(8) 0.0226(4) Uani 0.577(2) 1 d . . P A -1
C2A C 0.52427(15) 0.4759(2) 0.65611(9) 0.0256(4) Uani 0.577(2) 1 d . . P A -1
H2A H 0.4992 0.5430 0.6248 0.031 Uiso 0.577(2) 1 calc R U P A -1
C3A C 0.45355(16) 0.3837(2) 0.68610(10) 0.0310(5) Uani 0.577(2) 1 d . . P A -1
H3A H 0.3811 0.3860 0.6748 0.037 Uiso 0.577(2) 1 calc R U P A -1
C4A C 0.48831(17) 0.2874(2) 0.73282(10) 0.0358(5) Uani 0.577(2) 1 d . . P A -1
H4A H 0.4398 0.2234 0.7536 0.043 Uiso 0.577(2) 1 calc R U P A -1
C5A C 0.59387(18) 0.2846(2) 0.74918(9) 0.0362(5) Uani 0.577(2) 1 d . . P A -1
H5A H 0.6181 0.2198 0.7816 0.043 Uiso 0.577(2) 1 calc R U P A -1
C6A C 0.66355(15) 0.3769(2) 0.71784(9) 0.0291(5) Uani 0.577(2) 1 d . . P A -1
F1B F 0.4884(2) 0.5614(3) 0.61329(13) 0.0360(4) Uani 0.423(2) 1 d . . P A -2
C1B C 0.63181(14) 0.4741(2) 0.67025(8) 0.0226(4) Uani 0.423(2) 1 d . . P A -2
C6B C 0.52427(15) 0.4759(2) 0.65611(9) 0.0256(4) Uani 0.423(2) 1 d . . P A -2
C5B C 0.45355(16) 0.3837(2) 0.68610(10) 0.0310(5) Uani 0.423(2) 1 d . . P A -2
H5B H 0.3811 0.3860 0.6748 0.037 Uiso 0.423(2) 1 calc R U P A -2
C4B C 0.48831(17) 0.2874(2) 0.73282(10) 0.0358(5) Uani 0.423(2) 1 d . . P A -2
H4B H 0.4398 0.2234 0.7536 0.043 Uiso 0.423(2) 1 calc R U P A -2
C3B C 0.59387(18) 0.2846(2) 0.74918(9) 0.0362(5) Uani 0.423(2) 1 d . . P A -2
H3B H 0.6181 0.2198 0.7816 0.043 Uiso 0.423(2) 1 calc R U P A -2
C2B C 0.66355(15) 0.3769(2) 0.71784(9) 0.0291(5) Uani 0.423(2) 1 d . . P A -2
H2B H 0.7359 0.3740 0.7292 0.035 Uiso 0.423(2) 1 calc R U P A -2
C7 C 0.88718(15) 0.5876(2) 0.59186(8) 0.0223(4) Uani 1 1 d . . . . .
C8 C 0.87661(15) 0.7087(2) 0.55085(8) 0.0252(4) Uani 1 1 d . . . . .
H8 H 0.8093 0.7513 0.5431 0.030 Uiso 1 1 calc R U . . .
C9 C 0.96554(15) 0.7662(2) 0.52145(9) 0.0279(5) Uani 1 1 d . . . . .
H9 H 0.9583 0.8484 0.4934 0.033 Uiso 1 1 calc R U . . .
C10 C 1.06449(16) 0.7067(2) 0.53208(9) 0.0276(5) Uani 1 1 d . . . . .
H10 H 1.1247 0.7475 0.5118 0.033 Uiso 1 1 calc R U . . .
C11 C 1.07418(15) 0.5858(2) 0.57293(9) 0.0251(4) Uani 1 1 d . . . . .
C12 C 0.98613(15) 0.5259(2) 0.60247(8) 0.0236(4) Uani 1 1 d . . . . .
H12 H 0.9935 0.4427 0.6299 0.028 Uiso 1 1 calc R U . . .
C13 C 0.70446(15) 0.5758(2) 0.63510(8) 0.0231(4) Uani 1 1 d . . . . .
C14 C 1.18048(16) 0.5237(2) 0.58835(9) 0.0301(5) Uani 1 1 d . . . . .

loop_
_atom_site_aniso_label
_atom_site_aniso_U_11
_atom_site_aniso_U_22
_atom_site_aniso_U_33
_atom_site_aniso_U_23
_atom_site_aniso_U_13
_atom_site_aniso_U_12
F2 0.0395(8) 0.0465(8) 0.0487(8) -0.0076(6) -0.0170(6) 0.0016(6)
F4 0.0285(7) 0.0561(9) 0.0518(8) 0.0150(7) 0.0121(6) 0.0032(6)
F3 0.0325(7) 0.0296(7) 0.0494(8) 0.0058(5) 0.0006(5) 0.0040(5)
N1 0.0266(9) 0.0177(8) 0.0292(8) 0.0043(7) 0.0014(7) 0.0004(7)
O1 0.0353(8) 0.0213(8) 0.0501(9) 0.0060(7) 0.0078(7) 0.0042(6)
F1A 0.0260(8) 0.0531(11) 0.0290(9) 0.0140(8) -0.0063(7) -0.0007(8)
C1A 0.0280(10) 0.0211(10) 0.0187(9) -0.0043(7) -0.0002(7) 0.0010(8)
C2A 0.0285(10) 0.0253(11) 0.0230(10) -0.0015(8) 0.0000(8) 0.0035(9)
C3A 0.0261(10) 0.0337(12) 0.0332(11) -0.0034(9) 0.0033(8) -0.0036(9)
C4A 0.0413(12) 0.0335(13) 0.0326(11) 0.0025(9) 0.0113(10) -0.0056(10)
C5A 0.0480(13) 0.0376(13) 0.0231(10) 0.0071(9) 0.0022(9) 0.0025(10)
C6A 0.0323(11) 0.0332(12) 0.0217(10) 0.0000(8) -0.0037(8) 0.0029(9)
F1B 0.0260(8) 0.0531(11) 0.0290(9) 0.0140(8) -0.0063(7) -0.0007(8)
C1B 0.0280(10) 0.0211(10) 0.0187(9) -0.0043(7) -0.0002(7) 0.0010(8)
C6B 0.0285(10) 0.0253(11) 0.0230(10) -0.0015(8) 0.0000(8) 0.0035(9)
C5B 0.0261(10) 0.0337(12) 0.0332(11) -0.0034(9) 0.0033(8) -0.0036(9)
C4B 0.0413(12) 0.0335(13) 0.0326(11) 0.0025(9) 0.0113(10) -0.0056(10)
C3B 0.0480(13) 0.0376(13) 0.0231(10) 0.0071(9) 0.0022(9) 0.0025(10)
C2B 0.0323(11) 0.0332(12) 0.0217(10) 0.0000(8) -0.0037(8) 0.0029(9)
C7 0.0264(10) 0.0197(10) 0.0208(9) -0.0030(7) -0.0009(8) -0.0026(8)
C8 0.0308(11) 0.0238(10) 0.0209(9) -0.0008(7) -0.0019(8) 0.0014(8)
C9 0.0372(11) 0.0253(11) 0.0211(9) 0.0045(8) 0.0015(8) 0.0002(9)
C10 0.0310(11) 0.0281(11) 0.0238(10) 0.0010(8) 0.0050(8) -0.0030(9)
C11 0.0283(10) 0.0242(10) 0.0228(9) -0.0029(8) 0.0008(8) -0.0017(8)
C12 0.0301(10) 0.0182(10) 0.0226(9) 0.0013(7) -0.0010(8) -0.0018(8)
C13 0.0265(10) 0.0198(10) 0.0230(9) -0.0027(7) -0.0028(8) -0.0011(8)
C14 0.0294(11) 0.0307(12) 0.0302(10) 0.0022(9) 0.0010(8) -0.0028(9)

loop_
_atom_type_symbol
_atom_type_description
_atom_type_scat_dispersion_real
_atom_type_scat_dispersion_imag
_atom_type_scat_source
C C 0.0033 0.0016 'International Tables Vol C Tables 4.2.6.8 and 6.1.1.4'
H H 0.0000 0.0000 'International Tables Vol C Tables 4.2.6.8 and 6.1.1.4'
N N 0.0061 0.0033 'International Tables Vol C Tables 4.2.6.8 and 6.1.1.4'
O O 0.0106 0.0060 'International Tables Vol C Tables 4.2.6.8 and 6.1.1.4'
F F 0.0171 0.0103 'International Tables Vol C Tables 4.2.6.8 and 6.1.1.4'

loop_
_geom_angle_atom_site_label_1
_geom_angle_atom_site_label_2
_geom_angle_atom_site_label_3
_geom_angle
C13 N1 C7 128.34(16)
C13 N1 H1 115.8
C7 N1 H1 115.8
C6A C1A C2A 116.44(18)
C6A C1A C13 124.29(17)
C2A C1A C13 119.26(16)
C3A C2A C1A 122.11(18)
C3A C2A H2A 118.9
C1A C2A H2A 118.9
C2A C3A C4A 119.74(19)
C2A C3A H3A 120.1
C4A C3A H3A 120.1
C5A C4A C3A 119.91(19)
C5A C4A H4A 120.0
C3A C4A H4A 120.0
C6A C5A C4A 119.25(19)
C6A C5A H5A 120.4
C4A C5A H5A 120.4
F1A C6A C5A 116.27(19)
F1A C6A C1A 121.21(19)
C5A C6A C1A 122.52(19)
C2B C1B C6B 116.44(18)
C2B C1B C13 124.29(17)
C6B C1B C13 119.26(16)
F1B C6B C5B 117.2(2)
F1B C6B C1B 120.7(2)
C5B C6B C1B 122.11(18)
C6B C5B C4B 119.74(19)
C6B C5B H5B 120.1
C4B C5B H5B 120.1
C3B C4B C5B 119.91(19)
C3B C4B H4B 120.0
C5B C4B H4B 120.0
C2B C3B C4B 119.25(19)
C2B C3B H3B 120.4
C4B C3B H3B 120.4
C3B C2B C1B 122.52(19)
C3B C2B H2B 118.7
C1B C2B H2B 118.7
C12 C7 C8 119.74(17)
C12 C7 N1 116.90(16)
C8 C7 N1 123.30(17)
C9 C8 C7 119.30(18)
C9 C8 H8 120.4
C7 C8 H8 120.4
C10 C9 C8 121.48(18)
C10 C9 H9 119.3
C8 C9 H9 119.3
C9 C10 C11 118.80(18)
C9 C10 H10 120.6
C11 C10 H10 120.6
C12 C11 C10 120.64(18)
C12 C11 C14 118.95(17)
C10 C11 C14 120.33(17)
C11 C12 C7 120.04(17)
C11 C12 H12 120.0
C7 C12 H12 120.0
O1 C13 N1 124.18(18)
O1 C13 C1B 120.81(17)
N1 C13 C1B 115.01(16)
O1 C13 C1A 120.81(17)
N1 C13 C1A 115.01(16)
F3 C14 F4 106.52(16)
F3 C14 F2 105.56(16)
F4 C14 F2 105.88(16)
F3 C14 C11 113.55(16)
F4 C14 C11 113.17(16)
F2 C14 C11 111.55(17)

loop_
_geom_bond_atom_site_label_1
_geom_bond_atom_site_label_2
_geom_bond_distance
F2 C14 1.355(2)
F4 C14 1.342(2)
F3 C14 1.337(2)
N1 C13 1.354(2)
N1 C7 1.419(2)
N1 H1 0.8800
O1 C13 1.229(2)
F1A C6A 1.286(3)
C1A C6A 1.391(3)
C1A C2A 1.398(3)
C1A C13 1.494(3)
C2A C3A 1.375(3)
C2A H2A 0.9500
C3A C4A 1.385(3)
C3A H3A 0.9500
C4A C5A 1.384(3)
C4A H4A 0.9500
C5A C6A 1.381(3)
C5A H5A 0.9500
F1B C6B 1.272(3)
C1B C2B 1.391(3)
C1B C6B 1.398(3)
C1B C13 1.494(3)
C6B C5B 1.375(3)
C5B C4B 1.385(3)
C5B H5B 0.9500
C4B C3B 1.384(3)
C4B H4B 0.9500
C3B C2B 1.381(3)
C3B H3B 0.9500
C2B H2B 0.9500
C7 C12 1.390(3)
C7 C8 1.396(3)
C8 C9 1.388(3)
C8 H8 0.9500
C9 C10 1.383(3)
C9 H9 0.9500
C10 C11 1.391(3)
C10 H10 0.9500
C11 C12 1.389(3)
C11 C14 1.495(3)
C12 H12 0.9500

loop_
_geom_torsion_atom_site_label_1
_geom_torsion_atom_site_label_2
_geom_torsion_atom_site_label_3
_geom_torsion_atom_site_label_4
_geom_torsion
C6A C1A C2A C3A -1.9(3)
C13 C1A C2A C3A 179.08(17)
C1A C2A C3A C4A 1.3(3)
C2A C3A C4A C5A 0.1(3)
C3A C4A C5A C6A -0.9(3)
C4A C5A C6A F1A 179.2(2)
C4A C5A C6A C1A 0.3(3)
C2A C1A C6A F1A -177.84(19)
C13 C1A C6A F1A 1.2(3)
C2A C1A C6A C5A 1.1(3)
C13 C1A C6A C5A -179.95(18)
C2B C1B C6B F1B 180.0(2)
C13 C1B C6B F1B 0.9(3)
C2B C1B C6B C5B -1.9(3)
C13 C1B C6B C5B 179.08(17)
F1B C6B C5B C4B 179.5(2)
C1B C6B C5B C4B 1.3(3)
C6B C5B C4B C3B 0.1(3)
C5B C4B C3B C2B -0.9(3)
C4B C3B C2B C1B 0.3(3)
C6B C1B C2B C3B 1.1(3)
C13 C1B C2B C3B -179.95(18)
C13 N1 C7 C12 158.84(18)
C13 N1 C7 C8 -24.0(3)
C12 C7 C8 C9 -0.3(3)
N1 C7 C8 C9 -177.40(17)
C7 C8 C9 C10 -0.3(3)
C8 C9 C10 C11 0.4(3)
C9 C10 C11 C12 0.1(3)
C9 C10 C11 C14 -176.63(18)
C10 C11 C12 C7 -0.6(3)
C14 C11 C12 C7 176.10(17)
C8 C7 C12 C11 0.8(3)
N1 C7 C12 C11 178.03(16)
C7 N1 C13 O1 3.4(3)
C7 N1 C13 C1B -177.29(16)
C7 N1 C13 C1A -177.29(16)
C2B C1B C13 O1 -142.8(2)
C6B C1B C13 O1 36.2(3)
C2B C1B C13 N1 37.8(3)
C6B C1B C13 N1 -143.21(18)
C6A C1A C13 O1 -142.8(2)
C2A C1A C13 O1 36.2(3)
C6A C1A C13 N1 37.8(3)
C2A C1A C13 N1 -143.21(18)
C12 C11 C14 F3 33.8(2)
C10 C11 C14 F3 -149.43(17)
C12 C11 C14 F4 155.41(17)
C10 C11 C14 F4 -27.8(3)
C12 C11 C14 F2 -85.3(2)
C10 C11 C14 F2 91.4(2)
